data_7030727
loop_
_publ_author_name
'Welch, Gregory C.'
'Prieto, Roberto'
'Dureen, Meghan A.'
'Lough, Alan J.'
'Labeodan, Oijsamola A.'
'H\"oltrichter-R\"ossmann, Thorsten'
'Stephan, Douglas W.'

_publ_section_title
;
 Reactions of phosphines with electron deficient boranes
;
_journal_coden_ASTM DTARAF
_journal_issue 9
_journal_name_full 'Dalton Transactions'
_journal_page_first 1559
_journal_page_last 1570
_journal_paper_doi 10.1039/b814486a
_journal_year 2009
_chemical_formula_sum 'C40 H41 B F15 O P'
_chemical_formula_weight 864.51
_space_group_IT_number 19
_symmetry_cell_setting orthorhombic
_symmetry_space_group_name_Hall 'P 2ac 2ab'
_symmetry_space_group_name_H-M 'P 21 21 21'
_atom_sites_solution_hydrogens geom
_atom_sites_solution_primary direct
_atom_sites_solution_secondary difmap
_audit_creation_method SHELXL-97
_cell_angle_alpha 90.00
_cell_angle_beta 90.00
_cell_angle_gamma 90.00
_cell_formula_units_Z 4
_cell_length_a 12.267(4)
_cell_length_b 13.076(4)
_cell_length_c 24.449(8)
_cell_measurement_reflns_used 3611
_cell_measurement_temperature 296(2)
_cell_measurement_theta_max 18.66
_cell_measurement_theta_min 2.28
_cell_volume 3922(2)
_computing_cell_refinement 'Bruker SMART'
_computing_data_collection 'Bruker SMART'
_computing_data_reduction 'Bruker SAINT'
_computing_molecular_graphics 'Bruker SHELXTL'
_computing_publication_material 'Bruker SHELXTL'
_computing_structure_refinement 'SHELXL-97 (Sheldrick, 1997)'
_computing_structure_solution 'SHELXS-97 (Sheldrick, 1990)'
_diffrn_ambient_temperature 296(2)
_diffrn_measured_fraction_theta_full 1.000
_diffrn_measured_fraction_theta_max 1.000
_diffrn_measurement_device_type 'CCD area detector'
_diffrn_measurement_method 'phi and omega scans'
_diffrn_radiation_monochromator graphite
_diffrn_radiation_source 'fine-focus sealed tube'
_diffrn_radiation_type MoK\a
_diffrn_radiation_wavelength 0.71073
_diffrn_reflns_av_R_equivalents 0.1140
_diffrn_reflns_av_sigmaI/netI 0.0890
_diffrn_reflns_limit_h_max 14
_diffrn_reflns_limit_h_min -14
_diffrn_reflns_limit_k_max 15
_diffrn_reflns_limit_k_min -15
_diffrn_reflns_limit_l_max 29
_diffrn_reflns_limit_l_min -29
_diffrn_reflns_number 37516
_diffrn_reflns_theta_full 25.00
_diffrn_reflns_theta_max 25.00
_diffrn_reflns_theta_min 1.67
_exptl_absorpt_coefficient_mu 0.174
_exptl_absorpt_correction_T_max 0.991
_exptl_absorpt_correction_T_min 0.846
_exptl_absorpt_correction_type multi-scan
_exptl_crystal_colour Colorless
_exptl_crystal_density_diffrn 1.464
_exptl_crystal_density_method 'not measured'
_exptl_crystal_description Plate
_exptl_crystal_F_000 1776
_exptl_crystal_size_max 0.80
_exptl_crystal_size_mid 0.80
_exptl_crystal_size_min 0.05
_refine_diff_density_max 0.177
_refine_diff_density_min -0.175
_refine_diff_density_rms 0.040
_refine_ls_abs_structure_details 'Flack H D (1983), Acta Cryst. A39, 876-881'
_refine_ls_abs_structure_Flack -0.19(14)
_refine_ls_extinction_method none
_refine_ls_goodness_of_fit_ref 0.985
_refine_ls_hydrogen_treatment constr
_refine_ls_matrix_type full
_refine_ls_number_parameters 523
_refine_ls_number_reflns 6900
_refine_ls_number_restraints 0
_refine_ls_restrained_S_all 0.985
_refine_ls_R_factor_all 0.1208
_refine_ls_R_factor_gt 0.0470
_refine_ls_shift/su_max 0.001
_refine_ls_shift/su_mean 0.000
_refine_ls_structure_factor_coef Fsqd
_refine_ls_weighting_details 'calc w=1/[\s^2^(Fo^2^)+(0.0303P)^2^+0.0000P] where P=(Fo^2^+2Fc^2^)/3'
_refine_ls_weighting_scheme calc
_refine_ls_wR_factor_gt 0.0737
_refine_ls_wR_factor_ref 0.0957
_reflns_number_gt 3723
_reflns_number_total 6900
_reflns_threshold_expression >2sigma(I)
_cod_duplicate_entry 7000569
_cod_data_source_file b814486a.txt
_cod_data_source_block Cy3PC4H8OB(C6F5)3
_cod_depositor_comments
;
The following automatic conversions were performed:

'_symmetry_cell_setting' value 'Orthorhombic' changed to
'orthorhombic' according to
/usr/data/users/saulius/automatic-downloads/retrospective/RSC/lib/dictionaries/cif_core.dic
dictionary named 'cif_core.dic' version 2.4.2 from 2011-04-26.

Automatic conversion script
Id: cif_fix_values 2281 2013-09-26 08:29:07Z andrius 
;
_cod_original_sg_symbol_H-M P2(1)2(1)2(1)
_cod_database_code 7030727

loop_
_symmetry_equiv_pos_as_xyz
'x, y, z'
'-x+1/2, -y, z+1/2'
'-x, y+1/2, -z+1/2'
'x+1/2, -y+1/2, -z'

loop_
_atom_site_label
_atom_site_type_symbol
_atom_site_fract_x
_atom_site_fract_y
_atom_site_fract_z
_atom_site_U_iso_or_equiv
_atom_site_adp_type
_atom_site_occupancy
_atom_site_symmetry_multiplicity
_atom_site_calc_flag
_atom_site_refinement_flags
P1 P 0.71314(9) 0.57877(8) 0.86979(4) 0.0445(3) Uani 1 1 d .
O1 O 0.6171(2) 0.3598(2) 1.00734(10) 0.0471(7) Uani 1 1 d .
B1 B 0.6297(4) 0.3449(4) 1.0655(2) 0.0474(13) Uani 1 1 d .
F1 F 0.6433(2) 0.5012(2) 1.16090(10) 0.0799(8) Uani 1 1 d .
F2 F 0.8095(3) 0.6219(2) 1.18101(11) 0.0967(10) Uani 1 1 d .
F3 F 0.9956(2) 0.6095(2) 1.12062(12) 0.1009(10) Uani 1 1 d .
F4 F 1.0054(2) 0.4751(2) 1.03630(14) 0.0986(10) Uani 1 1 d .
F5 F 0.83790(19) 0.3568(2) 1.01290(11) 0.0714(8) Uani 1 1 d .
F6 F 0.7012(2) 0.16659(18) 0.99167(10) 0.0735(8) Uani 1 1 d .
F7 F 0.7848(3) -0.0074(2) 1.02464(12) 0.1003(10) Uani 1 1 d .
F8 F 0.8135(2) -0.04847(19) 1.13226(14) 0.1012(10) Uani 1 1 d .
F9 F 0.7571(2) 0.0953(2) 1.20744(12) 0.0911(9) Uani 1 1 d .
F10 F 0.6716(2) 0.27214(19) 1.17616(10) 0.0723(8) Uani 1 1 d .
F11 F 0.46721(19) 0.20442(17) 1.12827(11) 0.0725(7) Uani 1 1 d .
F12 F 0.2779(2) 0.26115(19) 1.16836(11) 0.0853(9) Uani 1 1 d .
F13 F 0.2046(3) 0.4554(2) 1.15515(13) 0.1070(10) Uani 1 1 d .
F14 F 0.3298(2) 0.5930(2) 1.10248(12) 0.0967(10) Uani 1 1 d .
F15 F 0.5239(2) 0.54092(18) 1.06368(10) 0.0730(8) Uani 1 1 d .
C1 C 0.7297(4) 0.4224(3) 1.08515(16) 0.0484(11) Uani 1 1 d .
C2 C 0.7304(4) 0.4909(3) 1.1274(2) 0.0581(12) Uani 1 1 d .
C3 C 0.8166(5) 0.5543(4) 1.1395(2) 0.0645(14) Uani 1 1 d .
C4 C 0.9099(5) 0.5489(4) 1.1092(2) 0.0687(15) Uani 1 1 d .
C5 C 0.9164(4) 0.4812(4) 1.0672(2) 0.0659(14) Uani 1 1 d .
C6 C 0.8266(4) 0.4208(3) 1.05607(18) 0.0536(12) Uani 1 1 d .
C7 C 0.6775(3) 0.2294(3) 1.08244(18) 0.0507(12) Uani 1 1 d .
C8 C 0.7092(4) 0.1533(3) 1.04612(19) 0.0539(12) Uani 1 1 d .
C9 C 0.7544(4) 0.0618(3) 1.0632(3) 0.0688(15) Uani 1 1 d .
C10 C 0.7690(4) 0.0410(4) 1.1164(3) 0.0704(16) Uani 1 1 d .
C11 C 0.7423(4) 0.1137(4) 1.1538(2) 0.0600(13) Uani 1 1 d .
C12 C 0.6970(3) 0.2041(3) 1.1362(2) 0.0551(12) Uani 1 1 d .
C13 C 0.5107(3) 0.3709(3) 1.09568(15) 0.0453(11) Uani 1 1 d .
C14 C 0.4401(4) 0.3041(3) 1.12134(18) 0.0540(12) Uani 1 1 d .
C15 C 0.3405(4) 0.3311(3) 1.14205(19) 0.0592(13) Uani 1 1 d .
C16 C 0.3020(4) 0.4271(4) 1.1359(2) 0.0675(13) Uani 1 1 d .
C17 C 0.3674(4) 0.4966(3) 1.1094(2) 0.0628(13) Uani 1 1 d .
C18 C 0.4651(4) 0.4677(3) 1.09011(17) 0.0543(12) Uani 1 1 d .
C19 C 0.5247(3) 0.3164(3) 0.98179(15) 0.0529(12) Uani 1 1 d .
H19A H 0.4599 0.3537 0.9927 0.063 Uiso 1 1 calc R
H19B H 0.5164 0.2460 0.9936 0.063 Uiso 1 1 calc R
C20 C 0.5357(4) 0.3197(3) 0.92146(16) 0.0527(12) Uani 1 1 d .
H20A H 0.4697 0.2923 0.9052 0.063 Uiso 1 1 calc R
H20B H 0.5956 0.2756 0.9107 0.063 Uiso 1 1 calc R
C21 C 0.5557(3) 0.4256(3) 0.89853(18) 0.0583(12) Uani 1 1 d .
H21A H 0.5201 0.4754 0.9219 0.070 Uiso 1 1 calc R
H21B H 0.5225 0.4301 0.8626 0.070 Uiso 1 1 calc R
C22 C 0.6766(3) 0.4533(3) 0.89372(16) 0.0507(12) Uani 1 1 d .
H22A H 0.7103 0.4038 0.8694 0.061 Uiso 1 1 calc R
H22B H 0.7093 0.4441 0.9295 0.061 Uiso 1 1 calc R
C23 C 0.8536(4) 0.5720(3) 0.84578(16) 0.0546(12) Uani 1 1 d .
H23A H 0.8940 0.5377 0.8751 0.065 Uiso 1 1 calc R
C24 C 0.9100(4) 0.6768(4) 0.8385(2) 0.0769(15) Uani 1 1 d .
H24A H 0.8753 0.7141 0.8089 0.092 Uiso 1 1 calc R
H24B H 0.9022 0.7167 0.8717 0.092 Uiso 1 1 calc R
C25 C 1.0307(4) 0.6620(5) 0.8257(2) 0.0997(19) Uani 1 1 d .
H25A H 1.0643 0.7282 0.8197 0.120 Uiso 1 1 calc R
H25B H 1.0663 0.6304 0.8568 0.120 Uiso 1 1 calc R
C26 C 1.0473(4) 0.5966(5) 0.7762(2) 0.0951(19) Uani 1 1 d .
H26A H 1.1248 0.5869 0.7702 0.114 Uiso 1 1 calc R
H26B H 1.0173 0.6307 0.7444 0.114 Uiso 1 1 calc R
C27 C 0.9930(4) 0.4935(4) 0.7832(2) 0.0853(17) Uani 1 1 d .
H27A H 1.0275 0.4567 0.8130 0.102 Uiso 1 1 calc R
H27B H 1.0020 0.4537 0.7501 0.102 Uiso 1 1 calc R
C28 C 0.8708(4) 0.5065(4) 0.79550(19) 0.0719(15) Uani 1 1 d .
H28A H 0.8352 0.5381 0.7644 0.086 Uiso 1 1 calc R
H28B H 0.8381 0.4398 0.8013 0.086 Uiso 1 1 calc R
C29 C 0.6158(3) 0.6189(3) 0.81858(16) 0.0481(11) Uani 1 1 d .
H29A H 0.5453 0.6205 0.8375 0.058 Uiso 1 1 calc R
C30 C 0.6319(4) 0.7267(3) 0.79636(17) 0.0577(13) Uani 1 1 d .
H30A H 0.6982 0.7293 0.7748 0.069 Uiso 1 1 calc R
H30B H 0.6395 0.7743 0.8265 0.069 Uiso 1 1 calc R
C31 C 0.5351(4) 0.7577(4) 0.76098(19) 0.0743(15) Uani 1 1 d .
H31A H 0.4705 0.7620 0.7837 0.089 Uiso 1 1 calc R
H31B H 0.5486 0.8250 0.7457 0.089 Uiso 1 1 calc R
C32 C 0.5146(4) 0.6840(4) 0.71537(18) 0.0742(15) Uani 1 1 d .
H32A H 0.5751 0.6861 0.6898 0.089 Uiso 1 1 calc R
H32B H 0.4492 0.7040 0.6959 0.089 Uiso 1 1 calc R
C33 C 0.5012(4) 0.5758(4) 0.73697(18) 0.0689(14) Uani 1 1 d .
H33A H 0.4364 0.5718 0.7596 0.083 Uiso 1 1 calc R
H33B H 0.4926 0.5287 0.7066 0.083 Uiso 1 1 calc R
C34 C 0.5995(4) 0.5462(3) 0.77017(16) 0.0592(13) Uani 1 1 d .
H34A H 0.6638 0.5476 0.7471 0.071 Uiso 1 1 calc R
H34B H 0.5905 0.4769 0.7836 0.071 Uiso 1 1 calc R
C35 C 0.7087(3) 0.6694(3) 0.92581(14) 0.0422(10) Uani 1 1 d .
H35A H 0.7310 0.7356 0.9107 0.051 Uiso 1 1 calc R
C36 C 0.5966(3) 0.6852(3) 0.95106(18) 0.0624(14) Uani 1 1 d .
H36A H 0.5450 0.7041 0.9228 0.075 Uiso 1 1 calc R
H36B H 0.5719 0.6219 0.9676 0.075 Uiso 1 1 calc R
C37 C 0.6012(4) 0.7687(4) 0.9941(2) 0.0731(16) Uani 1 1 d .
H37A H 0.6185 0.8331 0.9764 0.088 Uiso 1 1 calc R
H37B H 0.5299 0.7755 1.0108 0.088 Uiso 1 1 calc R
C38 C 0.6842(4) 0.7481(4) 1.03803(17) 0.0663(14) Uani 1 1 d .
H38A H 0.6624 0.6886 1.0590 0.080 Uiso 1 1 calc R
H38B H 0.6876 0.8061 1.0627 0.080 Uiso 1 1 calc R
C39 C 0.7955(4) 0.7299(3) 1.01307(16) 0.0584(12) Uani 1 1 d .
H39A H 0.8470 0.7122 1.0417 0.070 Uiso 1 1 calc R
H39B H 0.8208 0.7920 0.9955 0.070 Uiso 1 1 calc R
C40 C 0.7908(4) 0.6433(3) 0.97091(15) 0.0574(12) Uani 1 1 d .
H40A H 0.8624 0.6332 0.9549 0.069 Uiso 1 1 calc R
H40B H 0.7694 0.5802 0.9888 0.069 Uiso 1 1 calc R

loop_
_atom_site_aniso_label
_atom_site_aniso_U_11
_atom_site_aniso_U_22
_atom_site_aniso_U_33
_atom_site_aniso_U_23
_atom_site_aniso_U_13
_atom_site_aniso_U_12
P1 0.0447(7) 0.0446(6) 0.0441(6) 0.0007(5) -0.0004(6) 0.0008(6)
O1 0.0440(19) 0.0527(18) 0.0445(18) 0.0003(14) -0.0089(14) -0.0080(14)
B1 0.045(3) 0.052(3) 0.045(3) 0.001(3) 0.002(3) -0.006(3)
F1 0.089(2) 0.095(2) 0.0560(17) -0.0144(15) 0.0084(16) -0.0244(18)
F2 0.126(3) 0.088(2) 0.0754(19) -0.0140(17) -0.0197(19) -0.036(2)
F3 0.085(2) 0.099(2) 0.119(2) 0.0093(19) -0.024(2) -0.0488(19)
F4 0.052(2) 0.100(2) 0.144(3) -0.002(2) 0.010(2) -0.0121(17)
F5 0.0469(17) 0.0750(19) 0.092(2) -0.0109(16) 0.0087(15) 0.0021(14)
F6 0.089(2) 0.0637(17) 0.0682(18) -0.0110(14) 0.0060(17) 0.0042(16)
F7 0.106(3) 0.0599(18) 0.135(3) -0.0141(18) 0.018(2) 0.0103(18)
F8 0.084(2) 0.0592(18) 0.161(3) 0.0246(19) -0.017(2) 0.0058(15)
F9 0.092(2) 0.089(2) 0.092(2) 0.0318(17) -0.0316(17) -0.0091(16)
F10 0.081(2) 0.0748(19) 0.0614(17) 0.0026(15) -0.0090(15) 0.0034(15)
F11 0.0614(17) 0.0495(15) 0.107(2) 0.0156(15) 0.0099(17) -0.0022(13)
F12 0.0645(18) 0.0691(17) 0.122(2) 0.0082(17) 0.0305(18) -0.0153(16)
F13 0.073(2) 0.091(2) 0.157(3) -0.0006(19) 0.046(2) 0.0097(18)
F14 0.092(2) 0.0592(18) 0.139(3) 0.0077(17) 0.0195(19) 0.0264(16)
F15 0.0738(19) 0.0500(15) 0.095(2) 0.0180(14) 0.0181(16) -0.0005(14)
C1 0.052(3) 0.049(3) 0.044(3) 0.006(2) -0.006(2) -0.004(2)
C2 0.060(3) 0.065(3) 0.050(3) 0.004(3) -0.001(3) -0.012(3)
C3 0.074(4) 0.061(3) 0.059(3) 0.001(3) -0.020(3) -0.013(3)
C4 0.064(4) 0.062(4) 0.080(4) 0.014(3) -0.022(3) -0.025(3)
C5 0.045(4) 0.071(4) 0.082(4) 0.012(3) -0.005(3) -0.006(3)
C6 0.047(3) 0.054(3) 0.060(3) -0.004(3) -0.002(3) 0.003(3)
C7 0.043(3) 0.054(3) 0.055(3) 0.005(2) -0.002(2) -0.012(2)
C8 0.053(3) 0.051(3) 0.057(3) -0.003(3) 0.004(3) -0.010(3)
C9 0.056(4) 0.038(3) 0.112(5) -0.004(3) 0.010(3) 0.000(2)
C10 0.053(3) 0.045(3) 0.114(5) 0.027(3) -0.004(3) 0.001(3)
C11 0.051(3) 0.062(3) 0.067(3) 0.022(3) -0.014(3) -0.011(3)
C12 0.049(3) 0.050(3) 0.066(3) -0.001(3) 0.001(3) -0.005(2)
C13 0.044(3) 0.047(3) 0.045(3) 0.002(2) -0.001(2) -0.005(2)
C14 0.054(3) 0.042(3) 0.066(3) 0.005(2) -0.005(3) 0.000(2)
C15 0.053(3) 0.054(3) 0.071(4) 0.004(3) 0.011(3) -0.013(3)
C16 0.050(3) 0.063(3) 0.089(4) -0.012(3) 0.023(3) 0.004(3)
C17 0.059(3) 0.041(3) 0.088(4) 0.002(3) 0.002(3) 0.008(3)
C18 0.060(3) 0.042(3) 0.061(3) 0.011(2) 0.003(3) -0.003(3)
C19 0.048(3) 0.057(3) 0.054(3) 0.001(2) -0.004(2) -0.005(2)
C20 0.050(3) 0.056(3) 0.052(3) -0.007(2) -0.007(2) -0.008(2)
C21 0.056(3) 0.058(3) 0.060(3) 0.005(2) -0.005(2) -0.010(2)
C22 0.054(3) 0.042(2) 0.056(3) 0.004(2) -0.003(2) -0.004(2)
C23 0.049(3) 0.063(3) 0.052(3) -0.007(2) 0.011(2) 0.000(2)
C24 0.061(4) 0.067(3) 0.102(4) -0.003(3) 0.028(3) -0.009(3)
C25 0.064(4) 0.121(5) 0.114(5) -0.007(4) 0.033(4) -0.022(4)
C26 0.054(4) 0.146(6) 0.086(4) 0.026(4) 0.024(3) 0.016(4)
C27 0.063(4) 0.109(5) 0.084(4) -0.007(3) 0.018(3) 0.009(4)
C28 0.057(4) 0.090(4) 0.068(3) -0.006(3) 0.013(3) 0.011(3)
C29 0.050(3) 0.055(3) 0.039(2) -0.002(2) -0.001(2) 0.005(2)
C30 0.065(3) 0.050(3) 0.058(3) 0.010(2) -0.007(3) 0.002(2)
C31 0.072(4) 0.073(3) 0.079(4) 0.018(3) -0.011(3) 0.010(3)
C32 0.065(4) 0.107(4) 0.051(3) 0.012(3) -0.008(3) 0.012(3)
C33 0.056(3) 0.099(4) 0.051(3) 0.006(3) -0.012(3) 0.006(3)
C34 0.069(4) 0.060(3) 0.048(3) -0.004(2) -0.008(3) -0.003(3)
C35 0.041(3) 0.041(2) 0.045(2) -0.0014(19) -0.002(2) -0.003(2)
C36 0.047(3) 0.069(3) 0.071(3) -0.014(3) -0.002(3) 0.000(2)
C37 0.052(3) 0.093(4) 0.075(3) -0.041(3) 0.005(3) 0.003(3)
C38 0.078(4) 0.069(3) 0.052(3) -0.008(2) 0.005(3) -0.018(3)
C39 0.057(3) 0.063(3) 0.055(3) -0.001(2) -0.007(3) 0.004(3)
C40 0.060(3) 0.059(3) 0.053(3) -0.010(2) -0.011(3) 0.006(3)

loop_
_atom_type_symbol
_atom_type_description
_atom_type_scat_dispersion_real
_atom_type_scat_dispersion_imag
_atom_type_scat_source
C C 0.0033 0.0016 'International Tables Vol C Tables 4.2.6.8 and 6.1.1.4'
H H 0.0000 0.0000 'International Tables Vol C Tables 4.2.6.8 and 6.1.1.4'
B B 0.0013 0.0007 'International Tables Vol C Tables 4.2.6.8 and 6.1.1.4'
O O 0.0106 0.0060 'International Tables Vol C Tables 4.2.6.8 and 6.1.1.4'
F F 0.0171 0.0103 'International Tables Vol C Tables 4.2.6.8 and 6.1.1.4'
P P 0.1023 0.0942 'International Tables Vol C Tables 4.2.6.8 and 6.1.1.4'

loop_
_geom_angle_atom_site_label_1
_geom_angle_atom_site_label_2
_geom_angle_atom_site_label_3
_geom_angle
C22 P1 C29 109.0(2)
C22 P1 C35 110.07(19)
C29 P1 C35 108.29(18)
C22 P1 C23 107.2(2)
C29 P1 C23 114.6(2)
C35 P1 C23 107.7(2)
C19 O1 B1 117.8(3)
O1 B1 C1 106.3(3)
O1 B1 C13 108.3(4)
C1 B1 C13 113.2(4)
O1 B1 C7 113.7(4)
C1 B1 C7 102.7(3)
C13 B1 C7 112.4(3)
C2 C1 C6 113.0(4)
C2 C1 B1 128.5(4)
C6 C1 B1 118.5(4)
F1 C2 C1 121.1(4)
F1 C2 C3 114.6(5)
C1 C2 C3 124.3(5)
F2 C3 C4 119.7(5)
F2 C3 C2 120.5(5)
C4 C3 C2 119.8(5)
F3 C4 C5 119.6(6)
F3 C4 C3 120.8(5)
C5 C4 C3 119.5(5)
F4 C5 C4 121.1(5)
F4 C5 C6 120.6(5)
C4 C5 C6 118.2(5)
F5 C6 C5 115.1(4)
F5 C6 C1 119.8(4)
C5 C6 C1 125.1(5)
C12 C7 C8 112.9(4)
C12 C7 B1 121.0(4)
C8 C7 B1 126.0(4)
F6 C8 C9 116.1(4)
F6 C8 C7 121.3(4)
C9 C8 C7 122.6(4)
C10 C9 F7 120.1(5)
C10 C9 C8 121.5(5)
F7 C9 C8 118.4(5)
C9 C10 F8 120.6(5)
C9 C10 C11 118.6(5)
F8 C10 C11 120.7(5)
F9 C11 C10 119.9(5)
F9 C11 C12 121.0(5)
C10 C11 C12 119.1(5)
F10 C12 C7 119.3(4)
F10 C12 C11 115.4(4)
C7 C12 C11 125.2(5)
C14 C13 C18 111.6(4)
C14 C13 B1 128.4(4)
C18 C13 B1 119.6(4)
F11 C14 C15 114.8(4)
F11 C14 C13 120.7(4)
C15 C14 C13 124.4(4)
C16 C15 F12 118.8(4)
C16 C15 C14 120.7(4)
F12 C15 C14 120.5(4)
F13 C16 C15 122.1(5)
F13 C16 C17 120.3(5)
C15 C16 C17 117.6(4)
C18 C17 F14 121.5(5)
C18 C17 C16 120.0(4)
F14 C17 C16 118.4(5)
C17 C18 F15 116.2(4)
C17 C18 C13 125.6(4)
F15 C18 C13 118.2(4)
O1 C19 C20 110.8(3)
O1 C19 H19A 109.5
C20 C19 H19A 109.5
O1 C19 H19B 109.5
C20 C19 H19B 109.5
H19A C19 H19B 108.1
C19 C20 C21 114.2(3)
C19 C20 H20A 108.7
C21 C20 H20A 108.7
C19 C20 H20B 108.7
C21 C20 H20B 108.7
H20A C20 H20B 107.6
C20 C21 C22 113.7(3)
C20 C21 H21A 108.8
C22 C21 H21A 108.8
C20 C21 H21B 108.8
C22 C21 H21B 108.8
H21A C21 H21B 107.7
C21 C22 P1 118.8(3)
C21 C22 H22A 107.6
P1 C22 H22A 107.6
C21 C22 H22B 107.6
P1 C22 H22B 107.6
H22A C22 H22B 107.0
C28 C23 C24 110.3(4)
C28 C23 P1 114.9(3)
C24 C23 P1 114.6(3)
C28 C23 H23A 105.3
C24 C23 H23A 105.3
P1 C23 H23A 105.3
C25 C24 C23 110.2(4)
C25 C24 H24A 109.6
C23 C24 H24A 109.6
C25 C24 H24B 109.6
C23 C24 H24B 109.6
H24A C24 H24B 108.1
C26 C25 C24 111.8(5)
C26 C25 H25A 109.3
C24 C25 H25A 109.3
C26 C25 H25B 109.3
C24 C25 H25B 109.3
H25A C25 H25B 107.9
C25 C26 C27 111.0(4)
C25 C26 H26A 109.4
C27 C26 H26A 109.4
C25 C26 H26B 109.4
C27 C26 H26B 109.4
H26A C26 H26B 108.0
C26 C27 C28 110.7(4)
C26 C27 H27A 109.5
C28 C27 H27A 109.5
C26 C27 H27B 109.5
C28 C27 H27B 109.5
H27A C27 H27B 108.1
C23 C28 C27 110.9(4)
C23 C28 H28A 109.5
C27 C28 H28A 109.5
C23 C28 H28B 109.5
C27 C28 H28B 109.5
H28A C28 H28B 108.0
C30 C29 C34 108.4(3)
C30 C29 P1 115.4(3)
C34 C29 P1 116.2(3)
C30 C29 H29A 105.2
C34 C29 H29A 105.2
P1 C29 H29A 105.2
C29 C30 C31 110.3(4)
C29 C30 H30A 109.6
C31 C30 H30A 109.6
C29 C30 H30B 109.6
C31 C30 H30B 109.6
H30A C30 H30B 108.1
C32 C31 C30 112.5(4)
C32 C31 H31A 109.1
C30 C31 H31A 109.1
C32 C31 H31B 109.1
C30 C31 H31B 109.1
H31A C31 H31B 107.8
C31 C32 C33 111.0(4)
C31 C32 H32A 109.4
C33 C32 H32A 109.4
C31 C32 H32B 109.4
C33 C32 H32B 109.4
H32A C32 H32B 108.0
C34 C33 C32 109.9(4)
C34 C33 H33A 109.7
C32 C33 H33A 109.7
C34 C33 H33B 109.7
C32 C33 H33B 109.7
H33A C33 H33B 108.2
C33 C34 C29 111.2(4)
C33 C34 H34A 109.4
C29 C34 H34A 109.4
C33 C34 H34B 109.4
C29 C34 H34B 109.4
H34A C34 H34B 108.0
C36 C35 C40 109.4(3)
C36 C35 P1 115.0(3)
C40 C35 P1 112.2(3)
C36 C35 H35A 106.5
C40 C35 H35A 106.5
P1 C35 H35A 106.5
C37 C36 C35 110.2(4)
C37 C36 H36A 109.6
C35 C36 H36A 109.6
C37 C36 H36B 109.6
C35 C36 H36B 109.6
H36A C36 H36B 108.1
C38 C37 C36 113.1(4)
C38 C37 H37A 109.0
C36 C37 H37A 109.0
C38 C37 H37B 109.0
C36 C37 H37B 109.0
H37A C37 H37B 107.8
C37 C38 C39 110.5(4)
C37 C38 H38A 109.6
C39 C38 H38A 109.6
C37 C38 H38B 109.6
C39 C38 H38B 109.6
H38A C38 H38B 108.1
C38 C39 C40 110.7(4)
C38 C39 H39A 109.5
C40 C39 H39A 109.5
C38 C39 H39B 109.5
C40 C39 H39B 109.5
H39A C39 H39B 108.1
C35 C40 C39 110.1(3)
C35 C40 H40A 109.6
C39 C40 H40A 109.6
C35 C40 H40B 109.6
C39 C40 H40B 109.6
H40A C40 H40B 108.1

loop_
_geom_bond_atom_site_label_1
_geom_bond_atom_site_label_2
_geom_bond_distance
P1 C22 1.799(4)
P1 C29 1.808(4)
P1 C35 1.812(4)
P1 C23 1.823(4)
O1 C19 1.414(4)
O1 B1 1.444(5)
B1 C1 1.661(6)
B1 C13 1.670(6)
B1 C7 1.672(6)
F1 C2 1.354(5)
F2 C3 1.350(5)
F3 C4 1.346(5)
F4 C5 1.330(5)
F5 C6 1.355(5)
F6 C8 1.346(4)
F7 C9 1.360(5)
F8 C10 1.348(5)
F9 C11 1.345(5)
F10 C12 1.358(5)
F11 C14 1.356(4)
F12 C15 1.356(5)
F13 C16 1.336(5)
F14 C17 1.352(5)
F15 C18 1.362(4)
C1 C2 1.367(5)
C1 C6 1.385(6)
C2 C3 1.375(6)
C3 C4 1.365(7)
C4 C5 1.359(6)
C5 C6 1.383(6)
C7 C12 1.375(5)
C7 C8 1.389(5)
C8 C9 1.384(6)
C9 C10 1.340(7)
C10 C11 1.359(6)
C11 C12 1.376(6)
C13 C14 1.380(5)
C13 C18 1.391(6)
C14 C15 1.369(6)
C15 C16 1.351(6)
C16 C17 1.375(6)
C17 C18 1.343(6)
C19 C20 1.482(5)
C19 H19A 0.9700
C19 H19B 0.9700
C20 C21 1.515(5)
C20 H20A 0.9700
C20 H20B 0.9700
C21 C22 1.531(5)
C21 H21A 0.9700
C21 H21B 0.9700
C22 H22A 0.9700
C22 H22B 0.9700
C23 C28 1.513(5)
C23 C24 1.545(6)
C23 H23A 0.9800
C24 C25 1.526(6)
C24 H24A 0.9700
C24 H24B 0.9700
C25 C26 1.495(7)
C25 H25A 0.9700
C25 H25B 0.9700
C26 C27 1.513(7)
C26 H26A 0.9700
C26 H26B 0.9700
C27 C28 1.537(6)
C27 H27A 0.9700
C27 H27B 0.9700
C28 H28A 0.9700
C28 H28B 0.9700
C29 C30 1.523(5)
C29 C34 1.531(5)
C29 H29A 0.9800
C30 C31 1.524(6)
C30 H30A 0.9700
C30 H30B 0.9700
C31 C32 1.495(6)
C31 H31A 0.9700
C31 H31B 0.9700
C32 C33 1.519(6)
C32 H32A 0.9700
C32 H32B 0.9700
C33 C34 1.504(6)
C33 H33A 0.9700
C33 H33B 0.9700
C34 H34A 0.9700
C34 H34B 0.9700
C35 C36 1.521(5)
C35 C40 1.532(5)
C35 H35A 0.9800
C36 C37 1.516(5)
C36 H36A 0.9700
C36 H36B 0.9700
C37 C38 1.504(6)
C37 H37A 0.9700
C37 H37B 0.9700
C38 C39 1.515(6)
C38 H38A 0.9700
C38 H38B 0.9700
C39 C40 1.532(5)
C39 H39A 0.9700
C39 H39B 0.9700
C40 H40A 0.9700
C40 H40B 0.9700

loop_
_geom_torsion_atom_site_label_1
_geom_torsion_atom_site_label_2
_geom_torsion_atom_site_label_3
_geom_torsion_atom_site_label_4
_geom_torsion
C19 O1 B1 C1 -169.1(3)
C19 O1 B1 C13 -47.1(5)
C19 O1 B1 C7 78.6(4)
O1 B1 C1 C2 129.9(4)
C13 B1 C1 C2 11.0(6)
C7 B1 C1 C2 -110.4(5)
O1 B1 C1 C6 -49.6(5)
C13 B1 C1 C6 -168.5(4)
C7 B1 C1 C6 70.1(5)
C6 C1 C2 F1 -178.7(4)
B1 C1 C2 F1 1.8(7)
C6 C1 C2 C3 1.6(6)
B1 C1 C2 C3 -177.9(4)
F1 C2 C3 F2 -1.6(6)
C1 C2 C3 F2 178.1(4)
F1 C2 C3 C4 178.5(4)
C1 C2 C3 C4 -1.8(7)
F2 C3 C4 F3 0.7(7)
C2 C3 C4 F3 -179.4(4)
F2 C3 C4 C5 -179.5(4)
C2 C3 C4 C5 0.4(7)
F3 C4 C5 F4 -1.3(7)
C3 C4 C5 F4 178.9(4)
F3 C4 C5 C6 -179.3(4)
C3 C4 C5 C6 1.0(7)
F4 C5 C6 F5 0.6(7)
C4 C5 C6 F5 178.6(4)
F4 C5 C6 C1 -179.1(4)
C4 C5 C6 C1 -1.1(7)
C2 C1 C6 F5 -179.8(4)
B1 C1 C6 F5 -0.2(6)
C2 C1 C6 C5 -0.2(6)
B1 C1 C6 C5 179.4(4)
O1 B1 C7 C12 178.1(4)
C1 B1 C7 C12 63.6(5)
C13 B1 C7 C12 -58.4(5)
O1 B1 C7 C8 3.3(6)
C1 B1 C7 C8 -111.2(5)
C13 B1 C7 C8 126.8(4)
C12 C7 C8 F6 -176.7(4)
B1 C7 C8 F6 -1.6(7)
C12 C7 C8 C9 0.6(6)
B1 C7 C8 C9 175.8(4)
F6 C8 C9 C10 178.3(4)
C7 C8 C9 C10 0.8(7)
F6 C8 C9 F7 -1.3(6)
C7 C8 C9 F7 -178.8(4)
F7 C9 C10 F8 -0.2(7)
C8 C9 C10 F8 -179.8(4)
F7 C9 C10 C11 177.0(4)
C8 C9 C10 C11 -2.6(7)
C9 C10 C11 F9 -179.4(4)
F8 C10 C11 F9 -2.1(7)
C9 C10 C11 C12 2.8(7)
F8 C10 C11 C12 -180.0(4)
C8 C7 C12 F10 179.0(4)
B1 C7 C12 F10 3.6(6)
C8 C7 C12 C11 -0.4(7)
B1 C7 C12 C11 -175.8(4)
F9 C11 C12 F10 1.5(6)
C10 C11 C12 F10 179.3(4)
F9 C11 C12 C7 -179.1(4)
C10 C11 C12 C7 -1.3(7)
O1 B1 C13 C14 111.3(5)
C1 B1 C13 C14 -131.0(4)
C7 B1 C13 C14 -15.1(6)
O1 B1 C13 C18 -59.7(5)
C1 B1 C13 C18 58.0(5)
C7 B1 C13 C18 173.8(4)
C18 C13 C14 F11 176.7(4)
B1 C13 C14 F11 5.1(7)
C18 C13 C14 C15 -4.0(6)
B1 C13 C14 C15 -175.6(4)
F11 C14 C15 C16 -177.4(4)
C13 C14 C15 C16 3.4(8)
F11 C14 C15 F12 1.6(6)
C13 C14 C15 F12 -177.7(4)
F12 C15 C16 F13 0.3(8)
C14 C15 C16 F13 179.3(4)
F12 C15 C16 C17 179.6(4)
C14 C15 C16 C17 -1.4(8)
F13 C16 C17 C18 -179.9(4)
C15 C16 C17 C18 0.8(8)
F13 C16 C17 F14 -1.2(7)
C15 C16 C17 F14 179.5(4)
F14 C17 C18 F15 0.4(7)
C16 C17 C18 F15 179.1(4)
F14 C17 C18 C13 179.4(4)
C16 C17 C18 C13 -2.0(8)
C14 C13 C18 C17 3.4(6)
B1 C13 C18 C17 175.8(4)
C14 C13 C18 F15 -177.7(4)
B1 C13 C18 F15 -5.2(6)
B1 O1 C19 C20 -168.2(4)
O1 C19 C20 C21 -55.8(5)
C19 C20 C21 C22 90.5(4)
C20 C21 C22 P1 -177.4(3)
C29 P1 C22 C21 -35.5(4)
C35 P1 C22 C21 83.1(4)
C23 P1 C22 C21 -160.0(3)
C22 P1 C23 C28 66.7(4)
C29 P1 C23 C28 -54.3(4)
C35 P1 C23 C28 -174.9(3)
C22 P1 C23 C24 -164.0(3)
C29 P1 C23 C24 74.9(4)
C35 P1 C23 C24 -45.6(4)
C28 C23 C24 C25 -55.9(5)
P1 C23 C24 C25 172.6(4)
C23 C24 C25 C26 56.5(6)
C24 C25 C26 C27 -57.1(6)
C25 C26 C27 C28 56.6(6)
C24 C23 C28 C27 56.5(5)
P1 C23 C28 C27 -172.1(4)
C26 C27 C28 C23 -56.9(6)
C22 P1 C29 C30 176.8(3)
C35 P1 C29 C30 57.1(4)
C23 P1 C29 C30 -63.1(4)
C22 P1 C29 C34 -54.7(4)
C35 P1 C29 C34 -174.4(3)
C23 P1 C29 C34 65.4(4)
C34 C29 C30 C31 57.0(5)
P1 C29 C30 C31 -170.7(3)
C29 C30 C31 C32 -55.9(5)
C30 C31 C32 C33 54.7(6)
C31 C32 C33 C34 -55.7(5)
C32 C33 C34 C29 59.4(5)
C30 C29 C34 C33 -60.1(5)
P1 C29 C34 C33 168.0(3)
C22 P1 C35 C36 -63.6(4)
C29 P1 C35 C36 55.4(4)
C23 P1 C35 C36 179.8(3)
C22 P1 C35 C40 62.4(3)
C29 P1 C35 C40 -178.6(3)
C23 P1 C35 C40 -54.2(3)
C40 C35 C36 C37 57.3(5)
P1 C35 C36 C37 -175.3(3)
C35 C36 C37 C38 -56.1(5)
C36 C37 C38 C39 54.8(5)
C37 C38 C39 C40 -55.3(5)
C36 C35 C40 C39 -59.2(5)
P1 C35 C40 C39 171.9(3)
C38 C39 C40 C35 58.4(5)
